data_4304884
loop_
_publ_author_name
'So Young Lee'
'Sunhong Park'
'Hyun Jee Kim'
'Jong Hwa Jung'
'Shim Sung Lee'

_publ_section_title
;
Ligand- and Anion-Directed Assembly of Exo-Coordinated Mercury(II) Halide
Complexes with O2S2-Donor Macrocycles
;
_journal_name_full 'Inorganic Chemistry'
_journal_page_first 1913
_journal_page_last 1915
_journal_paper_doi 10.1021/ic702496e
_journal_volume 47
_journal_year 2008
_chemical_formula_sum 'C18 H20 Cl2 Hg O2 S2'
_chemical_formula_weight 603.95
_chemical_name_systematic
; 
 ? 
;
_space_group_IT_number 14
_symmetry_cell_setting monoclinic
_symmetry_space_group_name_Hall '-P 2yn'
_symmetry_space_group_name_H-M 'P 1 21/n 1'
_atom_sites_solution_hydrogens geom
_atom_sites_solution_primary direct
_atom_sites_solution_secondary difmap
_audit_creation_method SHELXL-97
_cell_angle_alpha 90.00
_cell_angle_beta 97.9210(10)
_cell_angle_gamma 90.00
_cell_formula_units_Z 4
_cell_length_a 11.6016(5)
_cell_length_b 8.0991(4)
_cell_length_c 21.5623(10)
_cell_measurement_reflns_used 7303
_cell_measurement_temperature 173(2)
_cell_measurement_theta_max 28.27
_cell_measurement_theta_min 2.51
_cell_volume 2006.72(16)
_computing_cell_refinement 'Bruker SMART'
_computing_data_collection 'Bruker SMART'
_computing_data_reduction 'Bruker SAINT'
_computing_molecular_graphics 'Bruker SHELXTL'
_computing_publication_material 'Bruker SHELXTL'
_computing_structure_refinement 'SHELXL-97 (Sheldrick, 1997)'
_computing_structure_solution 'SHELXS-97 (Sheldrick, 1990)'
_diffrn_ambient_temperature 173(2)
_diffrn_measured_fraction_theta_full 0.978
_diffrn_measured_fraction_theta_max 0.978
_diffrn_measurement_device_type 'CCD area detector'
_diffrn_measurement_method 'phi and omega scans'
_diffrn_radiation_monochromator graphite
_diffrn_radiation_source 'fine-focus sealed tube'
_diffrn_radiation_type MoK\a
_diffrn_radiation_wavelength 0.71073
_diffrn_reflns_av_R_equivalents 0.0280
_diffrn_reflns_av_sigmaI/netI 0.0316
_diffrn_reflns_limit_h_max 10
_diffrn_reflns_limit_h_min -15
_diffrn_reflns_limit_k_max 10
_diffrn_reflns_limit_k_min -10
_diffrn_reflns_limit_l_max 27
_diffrn_reflns_limit_l_min -27
_diffrn_reflns_number 11997
_diffrn_reflns_theta_full 27.50
_diffrn_reflns_theta_max 27.50
_diffrn_reflns_theta_min 1.89
_exptl_absorpt_coefficient_mu 8.154
_exptl_absorpt_correction_type 'empirical SADABS'
_exptl_absorpt_process_details
;
 Ratio of minimum to maximum apparent transmission:  0.543320
;
_exptl_crystal_colour colorless
_exptl_crystal_density_diffrn 1.999
_exptl_crystal_density_method 'not measured'
_exptl_crystal_description block
_exptl_crystal_F_000 1160
_exptl_crystal_size_max 0.40
_exptl_crystal_size_mid 0.20
_exptl_crystal_size_min 0.10
_refine_diff_density_max 0.763
_refine_diff_density_min -1.104
_refine_diff_density_rms 0.108
_refine_ls_extinction_method none
_refine_ls_goodness_of_fit_ref 1.035
_refine_ls_hydrogen_treatment constr
_refine_ls_matrix_type full
_refine_ls_number_parameters 226
_refine_ls_number_reflns 4502
_refine_ls_number_restraints 0
_refine_ls_restrained_S_all 1.035
_refine_ls_R_factor_all 0.0273
_refine_ls_R_factor_gt 0.0222
_refine_ls_shift/su_max 0.002
_refine_ls_shift/su_mean 0.000
_refine_ls_structure_factor_coef Fsqd
_refine_ls_weighting_details 'calc w=1/[\s^2^(Fo^2^)+(0.0253P)^2^+0.9968P] where P=(Fo^2^+2Fc^2^)/3'
_refine_ls_weighting_scheme calc
_refine_ls_wR_factor_gt 0.0527
_refine_ls_wR_factor_ref 0.0549
_reflns_number_gt 3984
_reflns_number_total 4502
_reflns_threshold_expression >2sigma(I)
_cod_data_source_file ic702496e-file013.cif
_cod_data_source_block complex1
_cod_depositor_comments
;
The following automatic conversions were performed:
'_symmetry_cell_setting' value 'Monoclinic' changed to 'monoclinic'
according to '/home/saulius/struct/CIF-dictionaries/cif_core.dic'
dictionary named 'cif_core.dic' version 2.4.1 from 2010-06-29.

Automatic conversion script
Id: cif_fix_enum 1527 2010-12-29 10:47:43Z saulius 
;
_cod_database_code 4304884

loop_
_symmetry_equiv_pos_as_xyz
'x, y, z'
'-x+1/2, y+1/2, -z+1/2'
'-x, -y, -z'
'x-1/2, -y-1/2, z-1/2'

loop_
_atom_site_label
_atom_site_type_symbol
_atom_site_fract_x
_atom_site_fract_y
_atom_site_fract_z
_atom_site_U_iso_or_equiv
_atom_site_adp_type
_atom_site_occupancy
_atom_site_symmetry_multiplicity
_atom_site_calc_flag
_atom_site_refinement_flags
_atom_site_disorder_assembly
_atom_site_disorder_group
Hg1 Hg 0.903880(11) 0.188967(15) 0.030557(6) 0.02676(5) Uani 1 1 d . . .
Cl1 Cl 0.97731(7) -0.08070(9) 0.07942(4) 0.02757(17) Uani 1 1 d . . .
Cl2 Cl 0.71877(8) 0.19870(13) -0.03121(5) 0.0453(2) Uani 1 1 d . . .
S1 S 0.84433(7) 0.34884(10) 0.13243(4) 0.02615(17) Uani 1 1 d . . .
S2 S 1.08516(7) 0.37236(9) 0.04943(4) 0.02103(15) Uani 1 1 d . . .
O1 O 1.2666(2) 0.2990(3) 0.20801(11) 0.0260(5) Uani 1 1 d . . .
O2 O 1.0887(2) 0.4225(3) 0.27008(11) 0.0300(5) Uani 1 1 d . . .
C1 C 1.2900(3) 0.3664(4) 0.26990(15) 0.0296(7) Uani 1 1 d . . .
H1A H 1.3048 0.4865 0.2677 0.035 Uiso 1 1 calc R . .
H1B H 1.3598 0.3133 0.2931 0.035 Uiso 1 1 calc R . .
C2 C 1.1866(3) 0.3356(4) 0.30294(16) 0.0305(7) Uani 1 1 d . . .
H2A H 1.1697 0.2159 0.3036 0.037 Uiso 1 1 calc R . .
H2B H 1.2026 0.3753 0.3467 0.037 Uiso 1 1 calc R . .
C3 C 0.9861(3) 0.3978(4) 0.29480(15) 0.0270(7) Uani 1 1 d . . .
C4 C 0.9709(3) 0.4663(4) 0.35241(17) 0.0368(8) Uani 1 1 d . . .
H4A H 1.0319 0.5277 0.3757 0.044 Uiso 1 1 calc R . .
C5 C 0.8663(4) 0.4441(5) 0.37542(18) 0.0407(9) Uani 1 1 d . . .
H5A H 0.8553 0.4902 0.4147 0.049 Uiso 1 1 calc R . .
C6 C 0.7778(3) 0.3550(4) 0.34123(18) 0.0351(8) Uani 1 1 d . . .
H6A H 0.7062 0.3399 0.3572 0.042 Uiso 1 1 calc R . .
C7 C 0.7927(3) 0.2882(4) 0.28440(18) 0.0311(8) Uani 1 1 d . . .
H7A H 0.7308 0.2284 0.2611 0.037 Uiso 1 1 calc R . .
C8 C 0.8982(3) 0.3070(4) 0.26016(16) 0.0242(6) Uani 1 1 d . . .
C9 C 0.9148(3) 0.2300(4) 0.19891(15) 0.0253(7) Uani 1 1 d . . .
H9A H 0.8823 0.1168 0.1970 0.030 Uiso 1 1 calc R . .
H9B H 0.9991 0.2216 0.1962 0.030 Uiso 1 1 calc R . .
C10 C 0.9392(3) 0.5237(4) 0.12896(15) 0.0260(7) Uani 1 1 d . . .
H10A H 0.9033 0.5967 0.0948 0.031 Uiso 1 1 calc R . .
H10B H 0.9408 0.5860 0.1686 0.031 Uiso 1 1 calc R . .
C11 C 1.0642(3) 0.4923(4) 0.11880(15) 0.0252(7) Uani 1 1 d . . .
H11A H 1.1041 0.4343 0.1561 0.030 Uiso 1 1 calc R . .
H11B H 1.1031 0.6004 0.1163 0.030 Uiso 1 1 calc R . .
C12 C 1.1936(3) 0.2200(4) 0.08233(15) 0.0224(6) Uani 1 1 d . . .
H12A H 1.1651 0.1638 0.1180 0.027 Uiso 1 1 calc R . .
H12B H 1.2024 0.1355 0.0501 0.027 Uiso 1 1 calc R . .
C13 C 1.3101(3) 0.2950(4) 0.10423(16) 0.0239(6) Uani 1 1 d . . .
C14 C 1.3878(3) 0.3244(4) 0.06194(18) 0.0324(8) Uani 1 1 d . . .
H14A H 1.3650 0.2993 0.0190 0.039 Uiso 1 1 calc R . .
C15 C 1.4982(3) 0.3896(5) 0.0808(2) 0.0403(9) Uani 1 1 d . . .
H15A H 1.5504 0.4082 0.0512 0.048 Uiso 1 1 calc R . .
C16 C 1.5300(3) 0.4267(5) 0.1430(2) 0.0401(9) Uani 1 1 d . . .
H16A H 1.6046 0.4732 0.1562 0.048 Uiso 1 1 calc R . .
C17 C 1.4557(3) 0.3975(4) 0.18682(18) 0.0322(8) Uani 1 1 d . . .
H17A H 1.4798 0.4215 0.2298 0.039 Uiso 1 1 calc R . .
C18 C 1.3456(3) 0.3328(4) 0.16759(16) 0.0243(7) Uani 1 1 d . . .

loop_
_atom_site_aniso_label
_atom_site_aniso_U_11
_atom_site_aniso_U_22
_atom_site_aniso_U_33
_atom_site_aniso_U_23
_atom_site_aniso_U_13
_atom_site_aniso_U_12
Hg1 0.02571(8) 0.02853(8) 0.02488(8) -0.00399(5) -0.00064(5) 0.00067(5)
Cl1 0.0349(4) 0.0226(4) 0.0277(4) 0.0025(3) 0.0132(3) 0.0009(3)
Cl2 0.0287(5) 0.0739(7) 0.0306(5) -0.0169(4) -0.0055(4) 0.0100(4)
S1 0.0221(4) 0.0344(4) 0.0221(4) -0.0028(3) 0.0036(3) 0.0020(3)
S2 0.0229(4) 0.0215(3) 0.0188(4) 0.0005(3) 0.0033(3) 0.0015(3)
O1 0.0231(11) 0.0330(12) 0.0222(12) -0.0052(9) 0.0045(9) -0.0031(9)
O2 0.0254(12) 0.0423(13) 0.0232(12) 0.0048(10) 0.0062(9) -0.0040(10)
C1 0.0294(18) 0.0365(17) 0.0218(17) -0.0037(14) -0.0001(14) -0.0024(14)
C2 0.0320(19) 0.0385(19) 0.0206(17) 0.0006(13) 0.0025(14) -0.0007(14)
C3 0.0310(17) 0.0276(17) 0.0242(17) -0.0004(13) 0.0105(14) -0.0021(13)
C4 0.044(2) 0.040(2) 0.0281(19) -0.0067(15) 0.0118(16) -0.0110(16)
C5 0.056(2) 0.042(2) 0.030(2) -0.0056(16) 0.0246(18) 0.0015(18)
C6 0.036(2) 0.0344(18) 0.039(2) 0.0062(15) 0.0229(17) 0.0029(15)
C7 0.0300(18) 0.0297(18) 0.035(2) 0.0029(14) 0.0114(15) -0.0010(13)
C8 0.0285(17) 0.0226(15) 0.0228(16) 0.0030(12) 0.0082(13) 0.0011(12)
C9 0.0322(18) 0.0225(15) 0.0216(16) -0.0022(12) 0.0046(13) -0.0006(13)
C10 0.0300(17) 0.0245(15) 0.0241(17) -0.0009(12) 0.0058(13) 0.0055(13)
C11 0.0286(16) 0.0230(15) 0.0238(17) -0.0062(12) 0.0027(13) 0.0003(12)
C12 0.0239(16) 0.0210(15) 0.0219(16) -0.0013(12) 0.0016(12) 0.0042(11)
C13 0.0224(16) 0.0218(15) 0.0278(17) -0.0001(12) 0.0041(13) 0.0040(11)
C14 0.0329(19) 0.0361(19) 0.030(2) 0.0054(14) 0.0121(15) 0.0057(14)
C15 0.0311(19) 0.046(2) 0.048(2) 0.0050(18) 0.0208(18) 0.0021(16)
C16 0.0231(17) 0.039(2) 0.059(3) -0.0038(18) 0.0112(17) -0.0048(15)
C17 0.0250(17) 0.0357(19) 0.036(2) -0.0111(15) 0.0058(15) -0.0014(14)
C18 0.0208(15) 0.0232(15) 0.0297(18) -0.0007(12) 0.0059(13) 0.0028(11)

loop_
_atom_type_symbol
_atom_type_description
_atom_type_scat_dispersion_real
_atom_type_scat_dispersion_imag
_atom_type_scat_source
C C 0.0033 0.0016 'International Tables Vol C Tables 4.2.6.8 and 6.1.1.4'
H H 0.0000 0.0000 'International Tables Vol C Tables 4.2.6.8 and 6.1.1.4'
O O 0.0106 0.0060 'International Tables Vol C Tables 4.2.6.8 and 6.1.1.4'
S S 0.1246 0.1234 'International Tables Vol C Tables 4.2.6.8 and 6.1.1.4'
Cl Cl 0.1484 0.1585 'International Tables Vol C Tables 4.2.6.8 and 6.1.1.4'
Hg Hg -2.3894 9.2266 'International Tables Vol C Tables 4.2.6.8 and 6.1.1.4'

loop_
_geom_angle_atom_site_label_1
_geom_angle_atom_site_label_2
_geom_angle_atom_site_label_3
_geom_angle
_geom_angle_site_symmetry_1
_geom_angle_site_symmetry_3
_geom_angle_publ_flag
Cl2 Hg1 Cl1 119.47(3) . . ?
Cl2 Hg1 S2 137.02(3) . . ?
Cl1 Hg1 S2 102.31(3) . . ?
Cl2 Hg1 S1 97.28(3) . . ?
Cl1 Hg1 S1 100.59(3) . . ?
S2 Hg1 S1 83.69(2) . . ?
C10 S1 C9 103.74(15) . . ?
C10 S1 Hg1 96.68(10) . . ?
C9 S1 Hg1 104.32(10) . . ?
C11 S2 C12 101.70(15) . . ?
C11 S2 Hg1 103.84(11) . . ?
C12 S2 Hg1 100.13(10) . . ?
C18 O1 C1 117.2(3) . . ?
C3 O2 C2 113.7(2) . . ?
O1 C1 C2 108.6(3) . . ?
O2 C2 C1 108.3(3) . . ?
O2 C3 C8 118.5(3) . . ?
O2 C3 C4 120.4(3) . . ?
C8 C3 C4 121.1(3) . . ?
C5 C4 C3 119.5(3) . . ?
C6 C5 C4 120.0(3) . . ?
C7 C6 C5 120.5(3) . . ?
C6 C7 C8 120.9(3) . . ?
C3 C8 C7 118.1(3) . . ?
C3 C8 C9 121.4(3) . . ?
C7 C8 C9 120.5(3) . . ?
C8 C9 S1 112.0(2) . . ?
C11 C10 S1 118.4(2) . . ?
C10 C11 S2 116.4(2) . . ?
C13 C12 S2 113.0(2) . . ?
C14 C13 C18 118.2(3) . . ?
C14 C13 C12 120.1(3) . . ?
C18 C13 C12 121.7(3) . . ?
C13 C14 C15 121.8(4) . . ?
C16 C15 C14 118.7(3) . . ?
C15 C16 C17 121.3(3) . . ?
C16 C17 C18 119.6(3) . . ?
O1 C18 C17 123.4(3) . . ?
O1 C18 C13 116.2(3) . . ?
C17 C18 C13 120.4(3) . . ?

loop_
_geom_bond_atom_site_label_1
_geom_bond_atom_site_label_2
_geom_bond_distance
_geom_bond_site_symmetry_2
_geom_bond_publ_flag
Hg1 Cl2 2.3671(9) . ?
Hg1 Cl1 2.5216(8) . ?
Hg1 S2 2.5611(8) . ?
Hg1 S1 2.7197(8) . ?
S1 C10 1.801(3) . ?
S1 C9 1.824(3) . ?
S2 C11 1.828(3) . ?
S2 C12 1.834(3) . ?
O1 C18 1.377(4) . ?
O1 C1 1.432(4) . ?
O2 C3 1.384(4) . ?
O2 C2 1.437(4) . ?
C1 C2 1.498(5) . ?
C3 C8 1.389(5) . ?
C3 C4 1.394(5) . ?
C4 C5 1.385(5) . ?
C5 C6 1.382(6) . ?
C6 C7 1.372(5) . ?
C7 C8 1.403(5) . ?
C8 C9 1.497(4) . ?
C10 C11 1.518(4) . ?
C12 C13 1.498(4) . ?
C13 C14 1.388(5) . ?
C13 C18 1.405(5) . ?
C14 C15 1.393(5) . ?
C15 C16 1.376(6) . ?
C16 C17 1.384(5) . ?
C17 C18 1.390(5) . ?
